data_7160707
loop_
_publ_author_name
'Bera, Biman'
'Dutta, Rahul'
'Ghorai, Shubhankar'
'Ganguly, Jhuma'
'Bera, Mrinal K.'

_publ_section_title
;
 Visible-light-induced regioselective chalcogenation of indoloquinoxalines
 <i>via</i> cross-dehydrogenative coupling under metal-free, open-air
 conditions.
;
_journal_issue 38
_journal_name_full 'Organic &amp; biomolecular chemistry'
_journal_page_first 8695
_journal_page_last 8703
_journal_paper_doi 10.1039/d5ob01088h
_journal_volume 23
_journal_year 2025
_chemical_formula_sum 'C25 H16 N2 S2'
_chemical_formula_weight 408.52
_space_group_crystal_system monoclinic
_space_group_IT_number 14
_space_group_name_Hall '-P 2ybc'
_space_group_name_H-M_alt 'P 1 21/c 1'
_atom_sites_solution_hydrogens geom
_audit_creation_method SHELXL-2019/1
_audit_update_record
;
2025-05-07 deposited with the CCDC.	2025-08-27 downloaded from the CCDC.
;
_cell_angle_alpha 90
_cell_angle_beta 112.458(5)
_cell_angle_gamma 90
_cell_formula_units_Z 4
_cell_length_a 12.6925(19)
_cell_length_b 15.819(2)
_cell_length_c 10.5522(16)
_cell_measurement_reflns_used 45337
_cell_measurement_temperature 299(2)
_cell_measurement_theta_max 24.895
_cell_measurement_theta_min 1.735
_cell_volume 1958.0(5)
_computing_structure_refinement 'SHELXL-2019/1 (Sheldrick, 2019)'
_diffrn_ambient_temperature 299(2)
_diffrn_measured_fraction_theta_full 0.992
_diffrn_measured_fraction_theta_max 0.992
_diffrn_measurement_device_type Bruker
_diffrn_radiation_type MoK\a
_diffrn_radiation_wavelength 0.71073
_diffrn_reflns_av_R_equivalents 0.0759
_diffrn_reflns_av_unetI/netI 0.0387
_diffrn_reflns_Laue_measured_fraction_full 0.992
_diffrn_reflns_Laue_measured_fraction_max 0.992
_diffrn_reflns_limit_h_max 14
_diffrn_reflns_limit_h_min -14
_diffrn_reflns_limit_k_max 17
_diffrn_reflns_limit_k_min -17
_diffrn_reflns_limit_l_max 11
_diffrn_reflns_limit_l_min -11
_diffrn_reflns_number 44247
_diffrn_reflns_point_group_measured_fraction_full 0.992
_diffrn_reflns_point_group_measured_fraction_max 0.992
_diffrn_reflns_theta_full 23.511
_diffrn_reflns_theta_max 23.511
_diffrn_reflns_theta_min 1.736
_exptl_absorpt_coefficient_mu 0.286
_exptl_crystal_colour yellow
_exptl_crystal_density_diffrn 1.386
_exptl_crystal_description Block
_exptl_crystal_F_000 848
_exptl_crystal_size_max 0.326
_exptl_crystal_size_mid 0.146
_exptl_crystal_size_min 0.104
_refine_diff_density_max 0.892
_refine_diff_density_min -0.635
_refine_diff_density_rms 0.082
_refine_ls_extinction_method none
_refine_ls_goodness_of_fit_ref 1.059
_refine_ls_hydrogen_treatment constr
_refine_ls_matrix_type full
_refine_ls_number_parameters 252
_refine_ls_number_reflns 2887
_refine_ls_number_restraints 0
_refine_ls_restrained_S_all 1.059
_refine_ls_R_factor_all 0.1122
_refine_ls_R_factor_gt 0.0853
_refine_ls_shift/su_max 0.001
_refine_ls_shift/su_mean 0.000
_refine_ls_structure_factor_coef Fsqd
_refine_ls_weighting_details 'w=1/[\s^2^(Fo^2^)+(0.1126P)^2^+7.0915P] where P=(Fo^2^+2Fc^2^)/3'
_refine_ls_weighting_scheme calc
_refine_ls_wR_factor_gt 0.2232
_refine_ls_wR_factor_ref 0.2479
_reflns_Friedel_coverage 0.000
_reflns_number_gt 2248
_reflns_number_total 2887
_reflns_threshold_expression 'I > 2\s(I)'
_cod_data_source_file d5ob01088h2.cif
_cod_data_source_block MKB_INDOLE_QUINO_THIO18_0ma_a
_cod_depositor_comments 'Adding full bibliography for 7160707.cif.'
_cod_original_cell_volume 1958.1(5)
_cod_original_sg_symbol_H-M 'P 21/c'
_cod_database_code 7160707
_shelx_shelxl_version_number 2019/1
_shelx_space_group_comment
;
The symmetry employed for this shelxl refinement is uniquely defined
by the following loop, which should always be used as a source of
symmetry information in preference to the above space-group names.
They are only intended as comments.
;
_shelx_estimated_absorpt_t_min 0.912
_shelx_estimated_absorpt_t_max 0.971

loop_
_space_group_symop_operation_xyz
'x, y, z'
'-x, y+1/2, -z+1/2'
'-x, -y, -z'
'x, -y-1/2, z-1/2'

loop_
_atom_site_label
_atom_site_type_symbol
_atom_site_fract_x
_atom_site_fract_y
_atom_site_fract_z
_atom_site_U_iso_or_equiv
_atom_site_adp_type
_atom_site_occupancy
_atom_site_site_symmetry_order
_atom_site_calc_flag
_atom_site_refinement_flags_posn
_atom_site_refinement_flags_adp
_atom_site_refinement_flags_occupancy
_atom_site_disorder_assembly
_atom_site_disorder_group
S1 S 0.8410(2) 0.61315(15) 1.0143(2) 0.0964(9) Uani 1 1 d . . . . .
S2 S 0.90328(13) 0.49751(10) 0.74031(16) 0.0499(5) Uani 1 1 d . . . . .
N1 N 0.6351(4) 0.4598(3) 0.9524(5) 0.0473(12) Uani 1 1 d . . . . .
N2 N 0.7376(4) 0.3252(3) 0.8684(4) 0.0375(11) Uani 1 1 d . . . . .
C1 C 0.6590(4) 0.3070(3) 0.9294(5) 0.0363(12) Uani 1 1 d . . . . .
C2 C 0.6296(5) 0.2255(4) 0.9533(6) 0.0458(14) Uani 1 1 d . . . . .
H2 H 0.662351 0.179051 0.928498 0.055 Uiso 1 1 calc R U . . .
C3 C 0.5515(5) 0.2139(4) 1.0141(6) 0.0494(15) Uani 1 1 d . . . . .
H3 H 0.532632 0.159124 1.029757 0.059 Uiso 1 1 calc R U . . .
C4 C 0.5016(5) 0.2803(4) 1.0517(7) 0.0546(16) Uani 1 1 d . . . . .
H4 H 0.448887 0.271088 1.091867 0.066 Uiso 1 1 calc R U . . .
C5 C 0.5301(5) 0.3612(4) 1.0293(6) 0.0515(15) Uani 1 1 d . . . . .
H5 H 0.496553 0.406841 1.055063 0.062 Uiso 1 1 calc R U . . .
C6 C 0.6088(5) 0.3759(3) 0.9684(6) 0.0405(13) Uani 1 1 d . . . . .
C7 C 0.7089(5) 0.4749(3) 0.8973(6) 0.0417(13) Uani 1 1 d . . . . .
C8 C 0.7635(4) 0.4096(3) 0.8504(5) 0.0354(12) Uani 1 1 d . . . . .
C9 C 0.8396(4) 0.4103(3) 0.7859(6) 0.0411(13) Uani 1 1 d . . . . .
C10 C 0.8624(4) 0.3251(3) 0.7633(5) 0.0390(13) Uani 1 1 d . . . . .
C11 C 0.7994(4) 0.2731(3) 0.8162(5) 0.0361(12) Uani 1 1 d . . . . .
C12 C 0.9309(5) 0.2892(4) 0.7004(6) 0.0489(15) Uani 1 1 d . . . . .
H12 H 0.972442 0.323465 0.664720 0.059 Uiso 1 1 calc R U . . .
C13 C 0.9360(5) 0.2031(4) 0.6922(6) 0.0541(16) Uani 1 1 d . . . . .
H13 H 0.982122 0.178728 0.651757 0.065 Uiso 1 1 calc R U . . .
C14 C 0.8730(5) 0.1518(4) 0.7436(6) 0.0522(15) Uani 1 1 d . . . . .
H14 H 0.877178 0.093442 0.735820 0.063 Uiso 1 1 calc R U . . .
C15 C 0.8046(5) 0.1847(4) 0.8057(6) 0.0452(14) Uani 1 1 d . . . . .
H15 H 0.763000 0.149482 0.839846 0.054 Uiso 1 1 calc R U . . .
C16 C 0.7373(5) 0.5657(3) 0.8871(6) 0.0457(14) Uani 1 1 d . . . . .
C17 C 0.7365(6) 0.7045(4) 0.8129(8) 0.071(2) Uani 1 1 d . . . . .
H17 H 0.717051 0.752332 0.757447 0.085 Uiso 1 1 calc R U . . .
C18 C 0.8201(7) 0.7051(5) 0.9342(8) 0.073(2) Uiso 1 1 d . . . . .
H18 H 0.863455 0.752957 0.971551 0.088 Uiso 1 1 calc R U . . .
C19 C 0.8148(5) 0.5135(3) 0.5656(6) 0.0419(13) Uani 1 1 d . . . . .
C20 C 0.7005(5) 0.4938(4) 0.5102(7) 0.0543(16) Uani 1 1 d . . . . .
H20 H 0.665668 0.470018 0.564964 0.065 Uiso 1 1 calc R U . . .
C21 C 0.6372(6) 0.5096(5) 0.3721(7) 0.071(2) Uani 1 1 d . . . . .
H21 H 0.560009 0.496143 0.334912 0.085 Uiso 1 1 calc R U . . .
C22 C 0.6871(8) 0.5446(5) 0.2907(7) 0.076(2) Uani 1 1 d . . . . .
H22 H 0.644553 0.554125 0.198128 0.091 Uiso 1 1 calc R U . . .
C23 C 0.7996(7) 0.5654(4) 0.3461(7) 0.069(2) Uani 1 1 d . . . . .
H23 H 0.833567 0.590016 0.291137 0.083 Uiso 1 1 calc R U . . .
C24 C 0.8635(6) 0.5507(4) 0.4818(7) 0.0548(16) Uani 1 1 d . . . . .
H24 H 0.940142 0.565740 0.518121 0.066 Uiso 1 1 calc R U . . .
C25 C 0.6746(4) 0.6228(3) 0.7692(5) 0.0293(11) Uiso 1 1 d . . . . .
H25 H 0.612589 0.610471 0.689014 0.035 Uiso 1 1 calc R U . . .

loop_
_atom_site_aniso_label
_atom_site_aniso_U_11
_atom_site_aniso_U_22
_atom_site_aniso_U_33
_atom_site_aniso_U_23
_atom_site_aniso_U_13
_atom_site_aniso_U_12
S1 0.124(2) 0.0758(15) 0.0773(15) 0.0000(11) 0.0246(14) -0.0286(13)
S2 0.0484(9) 0.0498(9) 0.0514(10) 0.0057(7) 0.0191(7) -0.0120(7)
N1 0.048(3) 0.041(3) 0.058(3) 0.004(2) 0.026(2) 0.006(2)
N2 0.041(2) 0.034(2) 0.040(2) 0.003(2) 0.018(2) 0.0032(19)
C1 0.036(3) 0.042(3) 0.033(3) 0.005(2) 0.015(2) 0.003(2)
C2 0.055(3) 0.040(3) 0.052(3) -0.003(3) 0.031(3) 0.000(3)
C3 0.050(3) 0.045(4) 0.054(4) 0.006(3) 0.021(3) -0.005(3)
C4 0.046(3) 0.062(4) 0.065(4) 0.008(3) 0.031(3) 0.000(3)
C5 0.050(3) 0.050(4) 0.063(4) -0.004(3) 0.031(3) 0.005(3)
C6 0.041(3) 0.039(3) 0.045(3) 0.002(3) 0.021(3) 0.003(2)
C7 0.041(3) 0.040(3) 0.041(3) 0.001(3) 0.012(3) 0.002(2)
C8 0.039(3) 0.030(3) 0.037(3) -0.001(2) 0.014(2) -0.002(2)
C9 0.041(3) 0.041(3) 0.041(3) 0.005(2) 0.015(3) -0.002(2)
C10 0.037(3) 0.042(3) 0.036(3) 0.003(2) 0.013(2) 0.001(2)
C11 0.039(3) 0.035(3) 0.033(3) 0.002(2) 0.013(2) 0.004(2)
C12 0.047(3) 0.059(4) 0.050(4) 0.000(3) 0.029(3) -0.003(3)
C13 0.049(3) 0.059(4) 0.060(4) -0.005(3) 0.026(3) 0.002(3)
C14 0.053(4) 0.043(3) 0.063(4) -0.001(3) 0.025(3) 0.011(3)
C15 0.049(3) 0.042(3) 0.048(3) 0.000(3) 0.022(3) -0.004(3)
C16 0.053(3) 0.036(3) 0.055(4) -0.002(3) 0.027(3) 0.003(3)
C17 0.088(5) 0.039(4) 0.096(6) 0.025(4) 0.046(5) 0.010(3)
C19 0.048(3) 0.034(3) 0.048(3) -0.002(2) 0.023(3) 0.000(2)
C20 0.058(4) 0.048(4) 0.057(4) 0.002(3) 0.022(3) -0.006(3)
C21 0.063(4) 0.065(5) 0.066(5) 0.002(4) 0.003(4) -0.006(4)
C22 0.105(6) 0.057(4) 0.049(4) 0.006(3) 0.011(4) 0.000(4)
C23 0.102(6) 0.057(4) 0.053(4) 0.007(3) 0.034(4) -0.002(4)
C24 0.065(4) 0.046(4) 0.061(4) 0.002(3) 0.032(3) -0.002(3)

loop_
_atom_type_symbol
_atom_type_description
_atom_type_scat_dispersion_real
_atom_type_scat_dispersion_imag
_atom_type_scat_source
C C 0.0033 0.0016 'International Tables Vol C Tables 4.2.6.8 and 6.1.1.4'
H H 0.0000 0.0000 'International Tables Vol C Tables 4.2.6.8 and 6.1.1.4'
N N 0.0061 0.0033 'International Tables Vol C Tables 4.2.6.8 and 6.1.1.4'
S S 0.1246 0.1234 'International Tables Vol C Tables 4.2.6.8 and 6.1.1.4'

loop_
_geom_angle_atom_site_label_1
_geom_angle_atom_site_label_2
_geom_angle_atom_site_label_3
_geom_angle
_geom_angle_site_symmetry_1
_geom_angle_site_symmetry_3
_geom_angle_publ_flag
C18 S1 C16 93.5(4) . . ?
C9 S2 C19 102.8(3) . . ?
C7 N1 C6 118.4(5) . . ?
C11 N2 C8 108.3(4) . . ?
C11 N2 C1 131.8(4) . . ?
C8 N2 C1 119.9(4) . . ?
C2 C1 C6 118.9(5) . . ?
C2 C1 N2 123.9(5) . . ?
C6 C1 N2 117.2(5) . . ?
C1 C2 C3 119.8(5) . . ?
C4 C3 C2 121.8(6) . . ?
C3 C4 C5 119.1(5) . . ?
C4 C5 C6 121.0(6) . . ?
C1 C6 N1 123.2(5) . . ?
C1 C6 C5 119.4(5) . . ?
N1 C6 C5 117.4(5) . . ?
N1 C7 C8 123.3(5) . . ?
N1 C7 C16 116.3(5) . . ?
C8 C7 C16 120.4(5) . . ?
C9 C8 N2 108.6(4) . . ?
C9 C8 C7 133.4(5) . . ?
N2 C8 C7 118.0(5) . . ?
C8 C9 C10 107.6(5) . . ?
C8 C9 S2 128.6(4) . . ?
C10 C9 S2 123.7(4) . . ?
C12 C10 C11 120.2(5) . . ?
C12 C10 C9 132.1(5) . . ?
C11 C10 C9 107.8(5) . . ?
N2 C11 C10 107.7(4) . . ?
N2 C11 C15 132.2(5) . . ?
C10 C11 C15 120.0(5) . . ?
C13 C12 C10 119.1(5) . . ?
C14 C13 C12 120.7(6) . . ?
C13 C14 C15 121.9(6) . . ?
C14 C15 C11 118.2(5) . . ?
C25 C16 C7 125.0(5) . . ?
C25 C16 S1 113.9(4) . . ?
C7 C16 S1 121.0(4) . . ?
C18 C17 C25 116.2(6) . . ?
C17 C18 S1 113.8(6) . . ?
C24 C19 C20 118.6(6) . . ?
C24 C19 S2 117.6(5) . . ?
C20 C19 S2 123.7(5) . . ?
C19 C20 C21 119.8(6) . . ?
C22 C21 C20 120.8(7) . . ?
C23 C22 C21 119.4(7) . . ?
C22 C23 C24 120.9(7) . . ?
C23 C24 C19 120.6(6) . . ?
C17 C25 C16 102.5(5) . . ?

loop_
_geom_bond_atom_site_label_1
_geom_bond_atom_site_label_2
_geom_bond_distance
_geom_bond_site_symmetry_2
_geom_bond_publ_flag
S1 C18 1.653(8) . ?
S1 C16 1.658(6) . ?
S2 C9 1.757(5) . ?
S2 C19 1.773(6) . ?
N1 C7 1.299(7) . ?
N1 C6 1.395(7) . ?
N2 C11 1.388(6) . ?
N2 C8 1.406(7) . ?
N2 C1 1.407(6) . ?
C1 C2 1.392(8) . ?
C1 C6 1.402(7) . ?
C2 C3 1.383(8) . ?
C3 C4 1.363(9) . ?
C4 C5 1.375(9) . ?
C5 C6 1.398(8) . ?
C7 C8 1.433(8) . ?
C7 C16 1.495(8) . ?
C8 C9 1.378(7) . ?
C9 C10 1.418(8) . ?
C10 C12 1.399(8) . ?
C10 C11 1.404(7) . ?
C11 C15 1.407(8) . ?
C12 C13 1.368(9) . ?
C13 C14 1.387(9) . ?
C14 C15 1.374(8) . ?
C16 C25 1.497(7) . ?
C17 C18 1.314(10) . ?
C17 C25 1.491(9) . ?
C19 C24 1.388(8) . ?
C19 C20 1.378(8) . ?
C20 C21 1.392(9) . ?
C21 C22 1.364(10) . ?
C22 C23 1.362(11) . ?
C23 C24 1.369(9) . ?
